data_7710820
loop_
_publ_author_name
'Burt, Liam K.'
'Dewhurst, Rian D.'
'Hill, Anthony F.'
'Kong, Richard Y.'
'Nahon, Emily E.'
'Onn, Chee S.'

_publ_section_title
;
 Heterobimetallic \m2-halocarbyne complexes
;
_journal_name_full 'Dalton Transactions'
_journal_paper_doi 10.1039/D2DT01558G
_journal_year 2022
_chemical_formula_moiety 'C18 H22 Au B Br Cl N6 O2 W'
_chemical_formula_sum 'C18 H22 Au B Br Cl N6 O2 W'
_chemical_formula_weight 861.40
_space_group_crystal_system monoclinic
_space_group_IT_number 14
_space_group_name_Hall '-P 2ybc'
_space_group_name_H-M_alt 'P 1 21/c 1'
_atom_sites_solution_hydrogens mixed
_audit_creation_date 2020-09-02
_audit_creation_method
;
Olex2 1.3
(compiled 2020.07.31 svn.rc2a77460 for OlexSys, GUI svn.r6145)
;
_audit_update_record
;
2022-05-15 deposited with the CCDC.	2022-07-27 downloaded from the CCDC.
;
_cell_angle_alpha 90
_cell_angle_beta 107.856(2)
_cell_angle_gamma 90
_cell_formula_units_Z 8
_cell_length_a 25.3829(4)
_cell_length_b 10.99020(10)
_cell_length_c 19.8684(3)
_cell_measurement_reflns_used 19131
_cell_measurement_temperature 150.01(10)
_cell_measurement_theta_max 71.9460
_cell_measurement_theta_min 4.4030
_cell_volume 5275.57(14)
_computing_cell_refinement 'CrysAlisPro 1.171.39.46 (Rigaku OD, 2018)'
_computing_data_collection 'CrysAlisPro 1.171.39.46 (Rigaku OD, 2018)'
_computing_data_reduction 'CrysAlisPro 1.171.39.46 (Rigaku OD, 2018)'
_computing_molecular_graphics 'Olex2 1.3 (Dolomanov et al., 2009)'
_computing_publication_material 'Olex2 1.3 (Dolomanov et al., 2009)'
_computing_structure_refinement 'SHELXL 2018/3 (Sheldrick, 2015)'
_computing_structure_solution 'SHELXT 2018/2 (Sheldrick, 2018)'
_diffrn_ambient_environment N~2~
_diffrn_ambient_temperature 150.01(10)
_diffrn_detector 'CCD plate'
_diffrn_detector_area_resol_mean 8.1297
_diffrn_detector_type EosS2
_diffrn_measured_fraction_theta_full 1.000
_diffrn_measured_fraction_theta_max 0.982
_diffrn_measurement_details
;
List of Runs (angles in degrees, time in seconds):

  # Type    Start    End  Width  t~exp~   \w     \q     \k     \f   Frames
#--------------------------------------------------------------------------
  1  \w    -53.00  31.00   1.00    1.00    --  -36.03  57.00-180.00   84
  2  \w   -107.00  -7.00   1.00    1.00    --  -36.03 -19.00   4.00  100
  3  \w   -103.00 -19.00   1.00    1.00    --  -36.03 -57.00 -60.00   84
  4  \w     23.00  89.00   1.00    1.00    --   36.03-125.00  60.00   66
  5  \w     23.00  89.00   1.00    1.00    --   36.03-125.00 -90.00   66
  6  \w     57.00 151.00   1.00    2.00    --  107.33 178.00 120.00   94
  7  \w     41.00 112.00   1.00    2.00    --  107.33-111.00-150.00   71
  8  \w     40.00 131.00   1.00    2.00    --  107.33 -77.00-150.00   91
  9  \w     40.00 121.00   1.00    2.00    --  107.33 -45.00  60.00   81
 10  \w    101.00 172.00   1.00    2.00    --  107.33  77.00-150.00   71
 11  \w     39.00 121.00   1.00    2.00    --  107.33 -45.00-150.00   82
 12  \w     38.00 175.00   1.00    2.00    --  107.33   0.00   0.00  137
 13  \w    119.00 163.00   1.00    2.00    --  107.33 111.00 120.00   44
 14  \w     59.00 115.00   1.00    2.00    --  107.33 -30.00 120.00   56
 15  \w     38.00 110.00   1.00    2.00    --  107.33 -95.00  60.00   72
;
_diffrn_measurement_device 'four-circle diffractometer'
_diffrn_measurement_device_type 'SuperNova, Dual, Cu at home/near, EosS2'
_diffrn_measurement_method '\w scans'
_diffrn_orient_matrix_type 'CrysAlisPro convention (1999,Acta A55,543-557)'
_diffrn_orient_matrix_UB_11 0.0000393000
_diffrn_orient_matrix_UB_12 -0.0968771000
_diffrn_orient_matrix_UB_13 -0.0560220000
_diffrn_orient_matrix_UB_21 -0.0161365000
_diffrn_orient_matrix_UB_22 0.0980666000
_diffrn_orient_matrix_UB_23 -0.0581571000
_diffrn_orient_matrix_UB_31 0.0616981000
_diffrn_orient_matrix_UB_32 0.0255668000
_diffrn_orient_matrix_UB_33 0.0105771000
_diffrn_radiation_monochromator mirror
_diffrn_radiation_probe x-ray
_diffrn_radiation_type 'Cu K\a'
_diffrn_radiation_wavelength 1.54184
_diffrn_reflns_av_R_equivalents 0.0499
_diffrn_reflns_av_unetI/netI 0.0499
_diffrn_reflns_Laue_measured_fraction_full 1.000
_diffrn_reflns_Laue_measured_fraction_max 0.982
_diffrn_reflns_limit_h_max 31
_diffrn_reflns_limit_h_min -30
_diffrn_reflns_limit_k_max 13
_diffrn_reflns_limit_k_min -10
_diffrn_reflns_limit_l_max 24
_diffrn_reflns_limit_l_min -22
_diffrn_reflns_number 31402
_diffrn_reflns_point_group_measured_fraction_full 1.000
_diffrn_reflns_point_group_measured_fraction_max 0.982
_diffrn_reflns_theta_full 67.684
_diffrn_reflns_theta_max 73.030
_diffrn_reflns_theta_min 4.420
_diffrn_source 'micro-focus sealed X-ray tube'
_diffrn_source_type 'SuperNova (Cu) X-ray Source'
_exptl_absorpt_coefficient_mu 21.163
_exptl_absorpt_correction_T_max 1.00000
_exptl_absorpt_correction_T_min 0.16674
_exptl_absorpt_correction_type multi-scan
_exptl_absorpt_process_details
;
CrysAlisPro 1.171.39.46 (Rigaku Oxford Diffraction, 2018)
Empirical absorption correction using spherical harmonics,
 implemented in SCALE3 ABSPACK scaling algorithm.
;
_exptl_crystal_colour 'clear light yellow'
_exptl_crystal_density_diffrn 2.169
_exptl_crystal_description plate
_exptl_crystal_F_000 3184
_exptl_crystal_recrystallization_method 'Re-crystallisation from solvent: CH2Cl2, n-hexane'
_exptl_crystal_size_max 0.24
_exptl_crystal_size_mid 0.161
_exptl_crystal_size_min 0.053
_refine_diff_density_max 1.811
_refine_diff_density_min -1.913
_refine_diff_density_rms 0.278
_refine_ls_extinction_method none
_refine_ls_goodness_of_fit_ref 1.059
_refine_ls_hydrogen_treatment mixed
_refine_ls_matrix_type full
_refine_ls_number_parameters 557
_refine_ls_number_reflns 10375
_refine_ls_number_restraints 0
_refine_ls_restrained_S_all 1.059
_refine_ls_R_factor_all 0.0565
_refine_ls_R_factor_gt 0.0513
_refine_ls_shift/su_max 0.001
_refine_ls_shift/su_mean 0.000
_refine_ls_structure_factor_coef Fsqd
_refine_ls_weighting_details 'w=1/[\s^2^(Fo^2^)+(0.0656P)^2^+80.3361P] where P=(Fo^2^+2Fc^2^)/3'
_refine_ls_weighting_scheme calc
_refine_ls_wR_factor_gt 0.1329
_refine_ls_wR_factor_ref 0.1366
_reflns_Friedel_coverage 0.000
_reflns_number_gt 9259
_reflns_number_total 10375
_reflns_threshold_expression 'I > 2\s(I)'
_cod_data_source_file d2dt01558g2.cif
_cod_data_source_block co24_wcbr_aucl_scale
_cod_database_code 7710820
_shelx_shelxl_version_number 2018/3
_chemical_oxdiff_formula 'C29 H43 B1 N6 O2 Si1 Cl1 W1 Au1'
_chemical_oxdiff_usercomment 'DCM hex'
_shelx_space_group_comment
;
The symmetry employed for this shelxl refinement is uniquely defined
by the following loop, which should always be used as a source of
symmetry information in preference to the above space-group names.
They are only intended as comments.
;
_shelx_estimated_absorpt_t_max 0.400
_shelx_estimated_absorpt_t_min 0.080
_reflns_odcompleteness_completeness 99.79
_reflns_odcompleteness_iscentric 1
_reflns_odcompleteness_theta 66.49
_olex2_refinement_description
;
1. Fixed Uiso
 At 1.2 times of:
  All B(H) groups, All C(H) groups
 At 1.5 times of:
  All C(H,H,H) groups
2. Uiso/Uaniso restraints and constraints
Uanis(O2A) = Uanis(O2)
Uanis(B1) = Uanis(B1A)
Uanis(N3) = Uanis(N1)
3.a Ternary CH refined with riding coordinates:
 B1(H1)
3.b Aromatic/amide H refined with riding coordinates:
 C16(H16), C11A(H11A), C6A(H6A), C11(H11), C16A(H16A), C6(H6)
3.c Idealised Me refined as rotating group:
 C9(H9A,H9B,H9C), C18(H18A,H18B,H18C), C13A(H13D,H13E,H13F), C9A(H9AA,H9AB,
 H9AC), C14(H14A,H14B,H14C), C13(H13A,H13B,H13C), C14A(H14D,H14E,H14F), C4(H4A,
 H4B,H4C), C18A(H18D,H18E,H18F), C4A(H4AA,H4AB,H4AC), C8A(H8AA,H8AB,H8AC),
 C8(H8A,H8B,H8C)
;
_smtbx_masks_special_details
;
A solvent mask was calculated and 228 electrons were 
found in a volume of 704 A^3^ in 1 void per unit cell. 
This is consistent with the presence of 
0.5[C6H14] per Asymmetric Unit 
which account for 200 electrons 
per unit cell.
;
_smtbx_masks_void_probe_radius 1.2
_smtbx_masks_void_truncation_radius 1.2
_ins_header
;
TITL CO24_scale in P2(1)/c 
REM P2(1)/c (#14 in standard setting)
CELL 1.54184  25.374190  10.989645  19.868488  90.0000 107.8374  90.0000
ZERR    7.00   0.000340   0.000135   0.000299   0.0000   0.0015   0.0000
LATT  1
SYMM -x, y+1/2,-z+1/2 
SFAC C H B N O Si Cl W Au
UNIT 203.00 301.00 7.00 42.00 14.00 7.00 7.00 7.00 7.00
TREF
HKLF 4
END
;
_olex2_submission_special_instructions 'No special instructions were received'
_oxdiff_exptl_absorpt_empirical_details
;
Empirical correction (ABSPACK) includes:
- Absorption correction using spherical harmonics
- Frame scaling
- Detector area scaling
;
_oxdiff_exptl_absorpt_empirical_full_max 3.877
_oxdiff_exptl_absorpt_empirical_full_min 0.575

loop_
_space_group_symop_operation_xyz
'x, y, z'
'-x, y+1/2, -z+1/2'
'-x, -y, -z'
'x, -y-1/2, z-1/2'

loop_
_atom_site_label
_atom_site_type_symbol
_atom_site_fract_x
_atom_site_fract_y
_atom_site_fract_z
_atom_site_U_iso_or_equiv
_atom_site_adp_type
_atom_site_occupancy
_atom_site_site_symmetry_order
_atom_site_calc_flag
_atom_site_refinement_flags_posn
_atom_site_refinement_flags_adp
_atom_site_refinement_flags_occupancy
_atom_site_disorder_assembly
_atom_site_disorder_group
Au1 Au 0.48582(2) 0.81636(3) 0.59058(2) 0.01889(10) Uani 1 1 d . . . . .
W1 W 0.37557(2) 0.80279(3) 0.58523(2) 0.01540(10) Uani 1 1 d . . . . .
Au1A Au 0.01524(2) 0.17472(4) 0.60118(2) 0.02216(11) Uani 1 1 d . . . . .
W1A W 0.12466(2) 0.17092(4) 0.68725(2) 0.01689(11) Uani 1 1 d . . . . .
Br1 Br 0.42243(4) 1.06907(9) 0.51153(6) 0.0274(2) Uani 1 1 d . . . . .
Br1A Br 0.07548(5) -0.07808(10) 0.56480(6) 0.0301(2) Uani 1 1 d . . . . .
Cl1 Cl 0.56916(9) 0.7187(2) 0.62266(15) 0.0313(5) Uani 1 1 d . . . . .
Cl1A Cl -0.06591(10) 0.2829(2) 0.56605(15) 0.0345(6) Uani 1 1 d . . . . .
N1 N 0.3001(3) 0.7246(7) 0.6024(4) 0.0177(10) Uani 1 1 d . . . . .
N3 N 0.4123(3) 0.7864(7) 0.7005(4) 0.0177(10) Uani 1 1 d . . . . .
O2 O 0.3169(3) 0.8112(8) 0.4204(4) 0.0333(12) Uani 1 1 d . . . . .
O2A O 0.1910(3) 0.1592(8) 0.5766(4) 0.0333(12) Uani 1 1 d . . . . .
N3A N 0.0861(3) 0.1848(7) 0.7727(4) 0.0179(15) Uani 1 1 d . . . . .
O1 O 0.3200(3) 1.0508(7) 0.6041(4) 0.0328(17) Uani 1 1 d . . . . .
N2 N 0.3073(3) 0.6342(7) 0.6523(5) 0.0246(17) Uani 1 1 d . . . . .
N1A N 0.2007(3) 0.2329(7) 0.7665(4) 0.0182(15) Uani 1 1 d . . . . .
O1A O 0.1727(4) -0.0880(7) 0.7404(5) 0.042(2) Uani 1 1 d . . . . .
N4 N 0.4026(4) 0.6832(7) 0.7338(4) 0.0212(16) Uani 1 1 d . . . . .
N4A N 0.0973(3) 0.2848(7) 0.8166(4) 0.0199(15) Uani 1 1 d . . . . .
N5 N 0.3971(3) 0.6081(7) 0.5831(4) 0.0216(16) Uani 1 1 d . . . . .
N6A N 0.1164(3) 0.4397(7) 0.7338(4) 0.0212(16) Uani 1 1 d . . . . .
N5A N 0.1093(3) 0.3695(7) 0.6742(4) 0.0204(15) Uani 1 1 d . . . . .
N6 N 0.3911(3) 0.5331(7) 0.6348(4) 0.0202(15) Uani 1 1 d . . . . .
N2A N 0.1949(3) 0.3169(7) 0.8152(4) 0.0201(16) Uani 1 1 d . . . . .
C16 C 0.4515(5) 0.8065(10) 0.8177(6) 0.029(2) Uani 1 1 d . . . . .
H16 H 0.470968 0.838393 0.861690 0.035 Uiso 1 1 calc R U . . .
C9 C 0.4263(5) 0.5865(10) 0.4736(6) 0.031(2) Uani 1 1 d . . . . .
H9A H 0.395786 0.634430 0.445749 0.047 Uiso 1 1 calc R U . . .
H9B H 0.432158 0.519057 0.445974 0.047 Uiso 1 1 calc R U . . .
H9C H 0.459097 0.635848 0.487817 0.047 Uiso 1 1 calc R U . . .
C10 C 0.4138(4) 0.5399(9) 0.5378(5) 0.025(2) Uani 1 1 d . . . . .
C15 C 0.4419(4) 0.8633(10) 0.7504(5) 0.027(2) Uani 1 1 d . . . . .
C3 C 0.3358(4) 0.8034(9) 0.4802(5) 0.0212(18) Uani 1 1 d . . . . .
C11A C 0.0412(5) 0.1666(10) 0.8524(6) 0.029(2) Uani 1 1 d . . . . .
H11A H 0.018194 0.136317 0.876966 0.035 Uiso 1 1 calc R U . . .
C10A C 0.0528(4) 0.1124(9) 0.7957(5) 0.024(2) Uani 1 1 d . . . . .
C1 C 0.4176(3) 0.9234(8) 0.5552(5) 0.0205(18) Uani 1 1 d . . . . .
C17 C 0.4259(5) 0.6944(10) 0.8042(6) 0.028(2) Uani 1 1 d . . . . .
C2 C 0.3392(4) 0.9624(8) 0.5978(5) 0.0197(18) Uani 1 1 d . . . . .
C2A C 0.1552(5) 0.0034(10) 0.7224(5) 0.029(2) Uani 1 1 d . . . . .
C18 C 0.4226(5) 0.5988(12) 0.8564(6) 0.036(3) Uani 1 1 d . . . . .
H18A H 0.384579 0.585270 0.853328 0.054 Uiso 1 1 calc R U . . .
H18B H 0.442695 0.625349 0.903297 0.054 Uiso 1 1 calc R U . . .
H18C H 0.438448 0.524410 0.846122 0.054 Uiso 1 1 calc R U . . .
C1A C 0.0823(4) 0.0600(9) 0.6203(5) 0.025(2) Uani 1 1 d . . . . .
C13A C 0.0745(4) 0.3681(10) 0.9206(5) 0.029(2) Uani 1 1 d . . . . .
H13D H 0.111367 0.368394 0.953204 0.044 Uiso 1 1 calc R U . . .
H13E H 0.048566 0.349704 0.945540 0.044 Uiso 1 1 calc R U . . .
H13F H 0.066327 0.446754 0.898857 0.044 Uiso 1 1 calc R U . . .
C9A C 0.0322(4) -0.0077(10) 0.7632(6) 0.030(2) Uani 1 1 d . . . . .
H9AA H 0.010514 0.003926 0.714727 0.045 Uiso 1 1 calc R U . . .
H9AB H 0.009719 -0.044728 0.788581 0.045 Uiso 1 1 calc R U . . .
H9AC H 0.063077 -0.059686 0.765354 0.045 Uiso 1 1 calc R U . . .
C14 C 0.4592(5) 0.9870(10) 0.7368(6) 0.033(2) Uani 1 1 d . . . . .
H14A H 0.476458 0.983640 0.700093 0.049 Uiso 1 1 calc R U . . .
H14B H 0.484991 1.018688 0.779212 0.049 Uiso 1 1 calc R U . . .
H14C H 0.427320 1.039068 0.722260 0.049 Uiso 1 1 calc R U . . .
C12 C 0.4037(4) 0.4173(9) 0.6229(6) 0.026(2) Uani 1 1 d . . . . .
C6A C 0.2833(4) 0.2674(10) 0.8462(6) 0.029(2) Uani 1 1 d . . . . .
H6A H 0.320997 0.263505 0.870261 0.035 Uiso 1 1 calc R U . . .
C11 C 0.4183(5) 0.4187(9) 0.5607(6) 0.030(2) Uani 1 1 d . . . . .
H11 H 0.428869 0.352424 0.538791 0.035 Uiso 1 1 calc R U . . .
C12A C 0.0705(4) 0.2745(10) 0.8652(5) 0.025(2) Uani 1 1 d . . . . .
C3A C 0.1677(5) 0.1670(10) 0.6163(6) 0.030(2) Uani 1 1 d . . . . .
C15A C 0.0944(4) 0.4436(10) 0.6178(5) 0.025(2) Uani 1 1 d . . . . .
C5A C 0.2542(4) 0.2009(9) 0.7853(5) 0.0229(19) Uani 1 1 d . . . . .
C13 C 0.4011(5) 0.3112(10) 0.6693(7) 0.038(3) Uani 1 1 d . . . . .
H13A H 0.428318 0.321300 0.714716 0.058 Uiso 1 1 calc R U . . .
H13B H 0.408313 0.237401 0.647886 0.058 Uiso 1 1 calc R U . . .
H13C H 0.364911 0.307130 0.675070 0.058 Uiso 1 1 calc R U . . .
C17A C 0.1048(4) 0.5575(9) 0.7150(6) 0.026(2) Uani 1 1 d . . . . .
C7A C 0.2444(4) 0.3391(9) 0.8625(5) 0.025(2) Uani 1 1 d . . . . .
C14A C 0.0817(5) 0.4057(11) 0.5434(6) 0.036(2) Uani 1 1 d . . . . .
H14D H 0.102160 0.333365 0.540728 0.054 Uiso 1 1 calc R U . . .
H14E H 0.091933 0.469545 0.516806 0.054 Uiso 1 1 calc R U . . .
H14F H 0.042799 0.389699 0.524113 0.054 Uiso 1 1 calc R U . . .
C5 C 0.2454(4) 0.7479(10) 0.5782(5) 0.026(2) Uani 1 1 d . . . . .
C4 C 0.2200(4) 0.8415(11) 0.5214(7) 0.037(3) Uani 1 1 d . . . . .
H4A H 0.230573 0.921607 0.539870 0.056 Uiso 1 1 calc R U . . .
H4B H 0.180428 0.834267 0.507059 0.056 Uiso 1 1 calc R U . . .
H4C H 0.232959 0.827746 0.481461 0.056 Uiso 1 1 calc R U . . .
C16A C 0.0916(4) 0.5624(10) 0.6436(6) 0.031(2) Uani 1 1 d . . . . .
H16A H 0.082266 0.632306 0.616093 0.037 Uiso 1 1 calc R U . . .
C18A C 0.1090(6) 0.6564(10) 0.7684(7) 0.040(3) Uani 1 1 d . . . . .
H18D H 0.082438 0.641964 0.793075 0.060 Uiso 1 1 calc R U . . .
H18E H 0.101653 0.733585 0.744824 0.060 Uiso 1 1 calc R U . . .
H18F H 0.145584 0.656761 0.801607 0.060 Uiso 1 1 calc R U . . .
B1A B 0.1387(4) 0.3800(10) 0.8078(6) 0.0210(14) Uani 1 1 d . . . . .
C7 C 0.2586(5) 0.6036(11) 0.6581(7) 0.036(3) Uani 1 1 d . . . . .
C4A C 0.2800(5) 0.1137(13) 0.7460(7) 0.042(3) Uani 1 1 d . . . . .
H4AA H 0.272501 0.031576 0.756809 0.063 Uiso 1 1 calc R U . . .
H4AB H 0.319272 0.126570 0.759967 0.063 Uiso 1 1 calc R U . . .
H4AC H 0.264627 0.127299 0.696015 0.063 Uiso 1 1 calc R U . . .
B1 B 0.3655(4) 0.5814(10) 0.6904(6) 0.0210(14) Uani 1 1 d . . . . .
H1 H 0.362318 0.515036 0.721923 0.025 Uiso 1 1 calc R U . . .
C6 C 0.2187(5) 0.6725(11) 0.6108(7) 0.038(3) Uani 1 1 d . . . . .
H6 H 0.180663 0.668154 0.602714 0.046 Uiso 1 1 calc R U . . .
C8A C 0.2529(5) 0.4266(12) 0.9224(6) 0.041(3) Uani 1 1 d . . . . .
H8AA H 0.239193 0.505214 0.904287 0.061 Uiso 1 1 calc R U . . .
H8AB H 0.291704 0.432265 0.947662 0.061 Uiso 1 1 calc R U . . .
H8AC H 0.233359 0.398377 0.953799 0.061 Uiso 1 1 calc R U . . .
C8 C 0.2515(6) 0.5019(16) 0.7062(9) 0.066(5) Uani 1 1 d . . . . .
H8A H 0.272783 0.432522 0.700631 0.099 Uiso 1 1 calc R U . . .
H8B H 0.213154 0.479889 0.694050 0.099 Uiso 1 1 calc R U . . .
H8C H 0.264211 0.528915 0.754492 0.099 Uiso 1 1 calc R U . . .
H1A H 0.148(5) 0.449(12) 0.847(7) 0.03(3) Uiso 1 1 d . . . . .

loop_
_atom_site_aniso_label
_atom_site_aniso_U_11
_atom_site_aniso_U_22
_atom_site_aniso_U_33
_atom_site_aniso_U_23
_atom_site_aniso_U_13
_atom_site_aniso_U_12
Au1 0.01771(19) 0.01821(19) 0.02211(19) 0.00091(13) 0.00812(15) -0.00084(13)
W1 0.0172(2) 0.01355(19) 0.0169(2) 0.00258(14) 0.00748(15) -0.00014(14)
Au1A 0.0219(2) 0.0228(2) 0.02009(19) -0.00316(14) 0.00380(15) -0.00083(14)
W1A 0.0194(2) 0.0163(2) 0.01525(19) -0.00190(14) 0.00565(15) -0.00159(14)
Br1 0.0334(5) 0.0190(5) 0.0329(5) 0.0058(4) 0.0145(4) -0.0017(4)
Br1A 0.0340(5) 0.0247(5) 0.0293(5) -0.0096(4) 0.0064(4) -0.0018(4)
Cl1 0.0190(10) 0.0304(12) 0.0452(14) 0.0075(10) 0.0110(10) 0.0081(9)
Cl1A 0.0246(11) 0.0343(13) 0.0382(13) -0.0090(11) 0.0003(10) 0.0086(10)
N1 0.015(2) 0.026(3) 0.014(2) 0.004(2) 0.008(2) 0.000(2)
N3 0.015(2) 0.026(3) 0.014(2) 0.004(2) 0.008(2) 0.000(2)
O2 0.032(3) 0.047(3) 0.024(3) -0.002(2) 0.013(2) 0.000(2)
O2A 0.032(3) 0.047(3) 0.024(3) -0.002(2) 0.013(2) 0.000(2)
N3A 0.023(4) 0.020(4) 0.016(3) -0.007(3) 0.014(3) -0.007(3)
O1 0.041(4) 0.026(4) 0.035(4) 0.000(3) 0.017(3) 0.009(3)
N2 0.027(4) 0.020(4) 0.032(4) 0.012(3) 0.017(4) -0.004(3)
N1A 0.016(3) 0.023(4) 0.018(3) -0.004(3) 0.009(3) -0.003(3)
O1A 0.055(5) 0.015(4) 0.048(5) 0.011(3) 0.003(4) 0.009(4)
N4 0.028(4) 0.018(4) 0.021(4) 0.005(3) 0.014(3) 0.002(3)
N4A 0.020(4) 0.024(4) 0.021(4) -0.005(3) 0.012(3) -0.007(3)
N5 0.031(4) 0.011(3) 0.024(4) 0.009(3) 0.009(3) 0.003(3)
N6A 0.024(4) 0.016(4) 0.025(4) -0.004(3) 0.010(3) -0.002(3)
N5A 0.022(4) 0.012(3) 0.026(4) -0.001(3) 0.006(3) -0.001(3)
N6 0.023(4) 0.014(4) 0.021(4) 0.004(3) 0.003(3) -0.003(3)
N2A 0.018(4) 0.024(4) 0.021(4) -0.012(3) 0.009(3) -0.007(3)
C16 0.031(5) 0.033(6) 0.020(5) -0.003(4) 0.002(4) 0.005(4)
C9 0.038(6) 0.023(5) 0.036(6) -0.006(4) 0.018(5) -0.003(4)
C10 0.027(5) 0.019(5) 0.028(5) -0.003(4) 0.006(4) -0.003(4)
C15 0.025(5) 0.040(6) 0.015(4) -0.002(4) 0.005(4) -0.006(4)
C3 0.026(5) 0.025(5) 0.014(4) 0.007(3) 0.008(4) 0.000(4)
C11A 0.038(6) 0.029(5) 0.025(5) 0.001(4) 0.017(4) -0.008(4)
C10A 0.020(4) 0.027(5) 0.022(5) -0.001(4) 0.000(4) -0.011(4)
C1 0.011(4) 0.021(4) 0.025(4) -0.003(4) -0.001(3) 0.012(3)
C17 0.031(5) 0.029(5) 0.024(5) 0.003(4) 0.010(4) 0.007(4)
C2 0.023(4) 0.022(5) 0.018(4) 0.004(3) 0.012(3) 0.005(4)
C2A 0.034(5) 0.032(6) 0.017(4) -0.006(4) 0.003(4) 0.006(4)
C18 0.042(6) 0.047(7) 0.021(5) 0.019(5) 0.013(5) 0.017(5)
C1A 0.023(5) 0.027(5) 0.031(5) 0.014(4) 0.015(4) 0.013(4)
C13A 0.032(5) 0.037(6) 0.021(5) -0.010(4) 0.011(4) 0.007(4)
C9A 0.029(5) 0.026(5) 0.037(6) -0.001(4) 0.014(4) -0.012(4)
C14 0.041(6) 0.030(6) 0.026(5) -0.001(4) 0.008(4) -0.010(5)
C12 0.025(5) 0.014(4) 0.035(5) 0.004(4) 0.001(4) 0.003(4)
C6A 0.020(5) 0.037(6) 0.026(5) -0.004(4) 0.002(4) -0.002(4)
C11 0.042(6) 0.015(4) 0.037(6) 0.000(4) 0.019(5) 0.005(4)
C12A 0.021(4) 0.031(5) 0.024(5) -0.002(4) 0.007(4) -0.002(4)
C3A 0.033(5) 0.027(5) 0.024(5) -0.003(4) -0.002(4) 0.000(4)
C15A 0.016(4) 0.032(5) 0.030(5) 0.010(4) 0.012(4) 0.003(4)
C5A 0.018(4) 0.031(5) 0.022(5) -0.003(4) 0.010(4) 0.004(4)
C13 0.043(7) 0.030(6) 0.044(7) 0.016(5) 0.017(6) -0.001(5)
C17A 0.018(4) 0.019(5) 0.043(6) 0.002(4) 0.012(4) 0.001(4)
C7A 0.025(5) 0.025(5) 0.025(5) -0.001(4) 0.006(4) -0.005(4)
C14A 0.049(7) 0.033(6) 0.026(5) 0.008(4) 0.012(5) -0.001(5)
C5 0.022(5) 0.028(5) 0.029(5) 0.010(4) 0.008(4) 0.001(4)
C4 0.023(5) 0.036(6) 0.050(7) 0.022(5) 0.005(5) 0.003(4)
C16A 0.032(5) 0.022(5) 0.042(6) 0.008(4) 0.016(5) 0.000(4)
C18A 0.047(7) 0.023(5) 0.059(8) -0.009(5) 0.028(6) -0.003(5)
B1A 0.020(3) 0.021(4) 0.025(4) 0.002(3) 0.011(3) -0.001(3)
C7 0.029(5) 0.039(6) 0.041(6) 0.020(5) 0.010(5) 0.000(5)
C4A 0.026(5) 0.051(7) 0.044(7) -0.016(6) 0.002(5) 0.015(5)
B1 0.020(3) 0.021(4) 0.025(4) 0.002(3) 0.011(3) -0.001(3)
C6 0.024(5) 0.044(7) 0.046(7) 0.022(5) 0.009(5) 0.002(5)
C8A 0.032(6) 0.047(7) 0.036(6) -0.018(5) -0.002(5) -0.011(5)
C8 0.045(8) 0.073(11) 0.084(11) 0.057(10) 0.024(8) -0.003(7)

loop_
_atom_type_symbol
_atom_type_description
_atom_type_scat_dispersion_real
_atom_type_scat_dispersion_imag
_atom_type_scat_source
C C 0.0181 0.0091 'International Tables Vol C Tables 4.2.6.8 and 6.1.1.4'
H H 0.0000 0.0000 'International Tables Vol C Tables 4.2.6.8 and 6.1.1.4'
Au Au -4.4197 7.2980 'International Tables Vol C Tables 4.2.6.8 and 6.1.1.4'
B B 0.0090 0.0039 'International Tables Vol C Tables 4.2.6.8 and 6.1.1.4'
Br Br -0.6763 1.2805 'International Tables Vol C Tables 4.2.6.8 and 6.1.1.4'
Cl Cl 0.3639 0.7018 'International Tables Vol C Tables 4.2.6.8 and 6.1.1.4'
N N 0.0311 0.0180 'International Tables Vol C Tables 4.2.6.8 and 6.1.1.4'
O O 0.0492 0.0322 'International Tables Vol C Tables 4.2.6.8 and 6.1.1.4'
W W -5.4734 5.5774 'International Tables Vol C Tables 4.2.6.8 and 6.1.1.4'

loop_
_exptl_crystal_face_index_h
_exptl_crystal_face_index_k
_exptl_crystal_face_index_l
_exptl_crystal_face_perp_dist
-15 0 -1 0.0332
16 1 0 0.0323
3 4 -11 0.1016
-4 -4 11 0.1180
-2 6 8 0.0794
-16 -1 3 0.0333
-16 0 4 0.0272
16 0 -4 0.0255
-2 -6 -6 0.0681

loop_
_geom_angle_atom_site_label_1
_geom_angle_atom_site_label_2
_geom_angle_atom_site_label_3
_geom_angle
_geom_angle_site_symmetry_1
_geom_angle_site_symmetry_3
_geom_angle_publ_flag
Cl1 Au1 W1 145.48(7) . . ?
C1 Au1 W1 43.5(3) . . ?
C1 Au1 Cl1 171.0(3) . . ?
N1 W1 Au1 157.5(2) . . ?
N3 W1 Au1 82.20(19) . . ?
N3 W1 N1 85.3(3) . . ?
N3 W1 N5 85.0(3) . . ?
N5 W1 Au1 78.5(2) . . ?
N5 W1 N1 81.8(3) . . ?
C3 W1 Au1 102.6(3) . . ?
C3 W1 N1 88.8(3) . . ?
C3 W1 N3 173.6(3) . . ?
C3 W1 N5 91.8(3) . . ?
C3 W1 C2 91.3(4) . . ?
C1 W1 Au1 47.2(2) . . ?
C1 W1 N1 155.3(3) . . ?
C1 W1 N3 106.5(3) . . ?
C1 W1 N5 120.1(3) . . ?
C1 W1 C3 79.9(4) . . ?
C1 W1 C2 75.9(3) . . ?
C2 W1 Au1 116.1(3) . . ?
C2 W1 N1 82.5(3) . . ?
C2 W1 N3 90.4(3) . . ?
C2 W1 N5 164.0(3) . . ?
Cl1A Au1A W1A 146.05(7) . . ?
C1A Au1A W1A 42.6(3) . . ?
C1A Au1A Cl1A 171.3(3) . . ?
N3A W1A Au1A 82.9(2) . . ?
N3A W1A N5A 85.4(3) . . ?
N1A W1A Au1A 158.5(2) . . ?
N1A W1A N3A 85.8(3) . . ?
N1A W1A N5A 82.1(3) . . ?
N5A W1A Au1A 78.9(2) . . ?
C2A W1A Au1A 115.3(3) . . ?
C2A W1A N3A 90.6(4) . . ?
C2A W1A N1A 82.9(4) . . ?
C2A W1A N5A 164.7(4) . . ?
C1A W1A Au1A 47.8(3) . . ?
C1A W1A N3A 107.2(3) . . ?
C1A W1A N1A 153.7(3) . . ?
C1A W1A N5A 120.9(3) . . ?
C1A W1A C2A 74.4(4) . . ?
C1A W1A C3A 79.0(4) . . ?
C3A W1A Au1A 102.8(3) . . ?
C3A W1A N3A 173.6(4) . . ?
C3A W1A N1A 87.9(4) . . ?
C3A W1A N5A 93.0(4) . . ?
C3A W1A C2A 89.4(4) . . ?
N2 N1 W1 117.5(6) . . ?
C5 N1 W1 135.7(6) . . ?
C5 N1 N2 106.7(7) . . ?
N4 N3 W1 119.2(6) . . ?
C15 N3 W1 132.8(7) . . ?
C15 N3 N4 107.9(8) . . ?
N4A N3A W1A 119.1(5) . . ?
C10A N3A W1A 134.1(6) . . ?
C10A N3A N4A 106.7(7) . . ?
N1 N2 B1 121.2(7) . . ?
C7 N2 N1 109.1(8) . . ?
C7 N2 B1 129.7(8) . . ?
N2A N1A W1A 117.0(6) . . ?
C5A N1A W1A 135.4(7) . . ?
C5A N1A N2A 107.2(7) . . ?
N3 N4 B1 119.9(8) . . ?
C17 N4 N3 109.7(8) . . ?
C17 N4 B1 130.2(8) . . ?
N3A N4A B1A 119.2(7) . . ?
C12A N4A N3A 109.6(8) . . ?
C12A N4A B1A 131.0(8) . . ?
N6 N5 W1 119.1(6) . . ?
C10 N5 W1 133.3(6) . . ?
C10 N5 N6 107.6(8) . . ?
N5A N6A B1A 119.5(8) . . ?
C17A N6A N5A 109.6(8) . . ?
C17A N6A B1A 130.7(8) . . ?
N6A N5A W1A 118.5(6) . . ?
C15A N5A W1A 133.6(7) . . ?
C15A N5A N6A 107.9(8) . . ?
N5 N6 B1 120.2(8) . . ?
C12 N6 N5 110.6(8) . . ?
C12 N6 B1 128.7(8) . . ?
N1A N2A B1A 121.6(8) . . ?
C7A N2A N1A 109.7(8) . . ?
C7A N2A B1A 128.5(8) . . ?
C15 C16 H16 127.1 . . ?
C17 C16 H16 127.1 . . ?
C17 C16 C15 105.8(9) . . ?
H9A C9 H9B 109.5 . . ?
H9A C9 H9C 109.5 . . ?
H9B C9 H9C 109.5 . . ?
C10 C9 H9A 109.5 . . ?
C10 C9 H9B 109.5 . . ?
C10 C9 H9C 109.5 . . ?
N5 C10 C9 125.3(9) . . ?
N5 C10 C11 108.9(9) . . ?
C11 C10 C9 125.8(9) . . ?
N3 C15 C16 108.2(9) . . ?
N3 C15 C14 125.0(9) . . ?
C16 C15 C14 126.8(9) . . ?
O2 C3 W1 173.9(9) . . ?
C10A C11A H11A 126.8 . . ?
C12A C11A H11A 126.8 . . ?
C12A C11A C10A 106.4(9) . . ?
N3A C10A C11A 109.7(9) . . ?
N3A C10A C9A 123.5(9) . . ?
C11A C10A C9A 126.8(9) . . ?
W1 C1 Au1 89.3(4) . . ?
Br1 C1 Au1 119.5(5) . . ?
Br1 C1 W1 151.1(5) . . ?
N4 C17 C16 108.4(9) . . ?
N4 C17 C18 123.7(10) . . ?
C16 C17 C18 127.9(10) . . ?
O1 C2 W1 178.7(8) . . ?
O1A C2A W1A 178.1(11) . . ?
C17 C18 H18A 109.5 . . ?
C17 C18 H18B 109.5 . . ?
C17 C18 H18C 109.5 . . ?
H18A C18 H18B 109.5 . . ?
H18A C18 H18C 109.5 . . ?
H18B C18 H18C 109.5 . . ?
W1A C1A Au1A 89.7(4) . . ?
Br1A C1A Au1A 118.1(5) . . ?
Br1A C1A W1A 151.8(5) . . ?
H13D C13A H13E 109.5 . . ?
H13D C13A H13F 109.5 . . ?
H13E C13A H13F 109.5 . . ?
C12A C13A H13D 109.5 . . ?
C12A C13A H13E 109.5 . . ?
C12A C13A H13F 109.5 . . ?
C10A C9A H9AA 109.5 . . ?
C10A C9A H9AB 109.5 . . ?
C10A C9A H9AC 109.5 . . ?
H9AA C9A H9AB 109.5 . . ?
H9AA C9A H9AC 109.5 . . ?
H9AB C9A H9AC 109.5 . . ?
C15 C14 H14A 109.5 . . ?
C15 C14 H14B 109.5 . . ?
C15 C14 H14C 109.5 . . ?
H14A C14 H14B 109.5 . . ?
H14A C14 H14C 109.5 . . ?
H14B C14 H14C 109.5 . . ?
N6 C12 C11 106.6(9) . . ?
N6 C12 C13 124.6(10) . . ?
C11 C12 C13 128.8(10) . . ?
C5A C6A H6A 127.1 . . ?
C7A C6A H6A 127.1 . . ?
C7A C6A C5A 105.8(9) . . ?
C10 C11 H11 126.8 . . ?
C12 C11 C10 106.4(9) . . ?
C12 C11 H11 126.8 . . ?
N4A C12A C11A 107.5(9) . . ?
N4A C12A C13A 122.5(9) . . ?
C11A C12A C13A 129.9(10) . . ?
O2A C3A W1A 176.8(10) . . ?
N5A C15A C14A 125.8(10) . . ?
N5A C15A C16A 107.0(9) . . ?
C16A C15A C14A 127.2(10) . . ?
N1A C5A C6A 108.8(8) . . ?
N1A C5A C4A 125.9(9) . . ?
C6A C5A C4A 125.2(9) . . ?
C12 C13 H13A 109.5 . . ?
C12 C13 H13B 109.5 . . ?
C12 C13 H13C 109.5 . . ?
H13A C13 H13B 109.5 . . ?
H13A C13 H13C 109.5 . . ?
H13B C13 H13C 109.5 . . ?
N6A C17A C16A 106.9(9) . . ?
N6A C17A C18A 122.2(10) . . ?
C16A C17A C18A 130.8(10) . . ?
N2A C7A C6A 108.4(9) . . ?
N2A C7A C8A 123.5(10) . . ?
C6A C7A C8A 128.1(10) . . ?
C15A C14A H14D 109.5 . . ?
C15A C14A H14E 109.5 . . ?
C15A C14A H14F 109.5 . . ?
H14D C14A H14E 109.5 . . ?
H14D C14A H14F 109.5 . . ?
H14E C14A H14F 109.5 . . ?
N1 C5 C4 123.4(9) . . ?
N1 C5 C6 109.0(9) . . ?
C6 C5 C4 127.5(10) . . ?
C5 C4 H4A 109.5 . . ?
C5 C4 H4B 109.5 . . ?
C5 C4 H4C 109.5 . . ?
H4A C4 H4B 109.5 . . ?
H4A C4 H4C 109.5 . . ?
H4B C4 H4C 109.5 . . ?
C15A C16A H16A 125.7 . . ?
C17A C16A C15A 108.6(9) . . ?
C17A C16A H16A 125.7 . . ?
C17A C18A H18D 109.5 . . ?
C17A C18A H18E 109.5 . . ?
C17A C18A H18F 109.5 . . ?
H18D C18A H18E 109.5 . . ?
H18D C18A H18F 109.5 . . ?
H18E C18A H18F 109.5 . . ?
N4A B1A N6A 109.5(8) . . ?
N4A B1A N2A 109.1(8) . . ?
N4A B1A H1A 114(7) . . ?
N6A B1A N2A 109.7(8) . . ?
N6A B1A H1A 109(7) . . ?
N2A B1A H1A 105(7) . . ?
N2 C7 C6 108.2(10) . . ?
N2 C7 C8 122.5(11) . . ?
C6 C7 C8 129.2(11) . . ?
C5A C4A H4AA 109.5 . . ?
C5A C4A H4AB 109.5 . . ?
C5A C4A H4AC 109.5 . . ?
H4AA C4A H4AB 109.5 . . ?
H4AA C4A H4AC 109.5 . . ?
H4AB C4A H4AC 109.5 . . ?
N2 B1 H1 109.8 . . ?
N4 B1 N2 109.1(8) . . ?
N4 B1 H1 109.8 . . ?
N6 B1 N2 109.1(8) . . ?
N6 B1 N4 109.4(7) . . ?
N6 B1 H1 109.8 . . ?
C5 C6 C7 106.9(10) . . ?
C5 C6 H6 126.5 . . ?
C7 C6 H6 126.5 . . ?
C7A C8A H8AA 109.5 . . ?
C7A C8A H8AB 109.5 . . ?
C7A C8A H8AC 109.5 . . ?
H8AA C8A H8AB 109.5 . . ?
H8AA C8A H8AC 109.5 . . ?
H8AB C8A H8AC 109.5 . . ?
C7 C8 H8A 109.5 . . ?
C7 C8 H8B 109.5 . . ?
C7 C8 H8C 109.5 . . ?
H8A C8 H8B 109.5 . . ?
H8A C8 H8C 109.5 . . ?
H8B C8 H8C 109.5 . . ?

loop_
_geom_bond_atom_site_label_1
_geom_bond_atom_site_label_2
_geom_bond_distance
_geom_bond_site_symmetry_2
_geom_bond_publ_flag
Au1 W1 2.7717(5) . ?
Au1 Cl1 2.282(2) . ?
Au1 C1 2.033(8) . ?
W1 N1 2.218(7) . ?
W1 N3 2.200(7) . ?
W1 N5 2.212(8) . ?
W1 C3 2.021(9) . ?
W1 C1 1.908(10) . ?
W1 C2 2.032(9) . ?
Au1A W1A 2.7798(6) . ?
Au1A Cl1A 2.294(2) . ?
Au1A C1A 2.058(9) . ?
W1A N3A 2.210(7) . ?
W1A N1A 2.191(7) . ?
W1A N5A 2.219(8) . ?
W1A C2A 2.036(11) . ?
W1A C1A 1.880(11) . ?
W1A C3A 2.033(12) . ?
Br1 C1 1.843(10) . ?
Br1A C1A 1.853(11) . ?
N1 N2 1.376(11) . ?
N1 C5 1.348(12) . ?
N3 N4 1.373(10) . ?
N3 C15 1.344(13) . ?
O2 C3 1.140(12) . ?
O2A C3A 1.124(14) . ?
N3A N4A 1.378(11) . ?
N3A C10A 1.338(12) . ?
O1 C2 1.112(12) . ?
N2 C7 1.320(14) . ?
N2 B1 1.551(13) . ?
N1A N2A 1.377(10) . ?
N1A C5A 1.341(12) . ?
O1A C2A 1.113(13) . ?
N4 C17 1.346(14) . ?
N4 B1 1.544(13) . ?
N4A C12A 1.346(13) . ?
N4A B1A 1.531(12) . ?
N5 N6 1.361(11) . ?
N5 C10 1.336(13) . ?
N6A N5A 1.379(11) . ?
N6A C17A 1.355(13) . ?
N6A B1A 1.548(13) . ?
N5A C15A 1.341(13) . ?
N6 C12 1.351(13) . ?
N6 B1 1.538(13) . ?
N2A C7A 1.340(13) . ?
N2A B1A 1.553(13) . ?
C16 H16 0.9300 . ?
C16 C15 1.428(14) . ?
C16 C17 1.380(16) . ?
C9 H9A 0.9600 . ?
C9 H9B 0.9600 . ?
C9 H9C 0.9600 . ?
C9 C10 1.496(15) . ?
C10 C11 1.401(14) . ?
C15 C14 1.479(15) . ?
C11A H11A 0.9300 . ?
C11A C10A 1.383(15) . ?
C11A C12A 1.382(15) . ?
C10A C9A 1.492(14) . ?
C17 C18 1.498(14) . ?
C18 H18A 0.9600 . ?
C18 H18B 0.9600 . ?
C18 H18C 0.9600 . ?
C13A H13D 0.9600 . ?
C13A H13E 0.9600 . ?
C13A H13F 0.9600 . ?
C13A C12A 1.487(14) . ?
C9A H9AA 0.9600 . ?
C9A H9AB 0.9600 . ?
C9A H9AC 0.9600 . ?
C14 H14A 0.9600 . ?
C14 H14B 0.9600 . ?
C14 H14C 0.9600 . ?
C12 C11 1.395(15) . ?
C12 C13 1.500(14) . ?
C6A H6A 0.9300 . ?
C6A C5A 1.412(14) . ?
C6A C7A 1.378(15) . ?
C11 H11 0.9300 . ?
C15A C14A 1.474(15) . ?
C15A C16A 1.412(15) . ?
C5A C4A 1.508(14) . ?
C13 H13A 0.9600 . ?
C13 H13B 0.9600 . ?
C13 H13C 0.9600 . ?
C17A C16A 1.355(16) . ?
C17A C18A 1.500(15) . ?
C7A C8A 1.493(15) . ?
C14A H14D 0.9600 . ?
C14A H14E 0.9600 . ?
C14A H14F 0.9600 . ?
C5 C4 1.516(14) . ?
C5 C6 1.355(15) . ?
C4 H4A 0.9600 . ?
C4 H4B 0.9600 . ?
C4 H4C 0.9600 . ?
C16A H16A 0.9300 . ?
C18A H18D 0.9600 . ?
C18A H18E 0.9600 . ?
C18A H18F 0.9600 . ?
B1A H1A 1.06(13) . ?
C7 C6 1.378(16) . ?
C7 C8 1.517(15) . ?
C4A H4AA 0.9600 . ?
C4A H4AB 0.9600 . ?
C4A H4AC 0.9600 . ?
B1 H1 0.9800 . ?
C6 H6 0.9300 . ?
C8A H8AA 0.9600 . ?
C8A H8AB 0.9600 . ?
C8A H8AC 0.9600 . ?
C8 H8A 0.9600 . ?
C8 H8B 0.9600 . ?
C8 H8C 0.9600 . ?

loop_
_geom_torsion_atom_site_label_1
_geom_torsion_atom_site_label_2
_geom_torsion_atom_site_label_3
_geom_torsion_atom_site_label_4
_geom_torsion
_geom_torsion_site_symmetry_1
_geom_torsion_site_symmetry_2
_geom_torsion_site_symmetry_3
_geom_torsion_site_symmetry_4
_geom_torsion_publ_flag
W1 N1 N2 C7 176.5(8) . . . . ?
W1 N1 N2 B1 -5.2(11) . . . . ?
W1 N1 C5 C4 5.3(17) . . . . ?
W1 N1 C5 C6 -176.8(8) . . . . ?
W1 N3 N4 C17 -176.5(6) . . . . ?
W1 N3 N4 B1 -1.0(10) . . . . ?
W1 N3 C15 C16 175.9(7) . . . . ?
W1 N3 C15 C14 -1.8(16) . . . . ?
W1 N5 N6 C12 177.1(6) . . . . ?
W1 N5 N6 B1 4.6(11) . . . . ?
W1 N5 C10 C9 4.4(16) . . . . ?
W1 N5 C10 C11 -176.4(7) . . . . ?
Au1A W1A C1A Br1A 170.2(14) . . . . ?
W1A N3A N4A C12A -179.1(6) . . . . ?
W1A N3A N4A B1A -3.4(11) . . . . ?
W1A N3A C10A C11A 179.7(7) . . . . ?
W1A N3A C10A C9A -0.6(15) . . . . ?
W1A N1A N2A C7A 175.9(6) . . . . ?
W1A N1A N2A B1A -9.2(11) . . . . ?
W1A N1A C5A C6A -173.9(7) . . . . ?
W1A N1A C5A C4A 9.3(17) . . . . ?
W1A N5A C15A C14A 2.2(15) . . . . ?
W1A N5A C15A C16A -179.6(7) . . . . ?
N1 N2 C7 C6 1.1(14) . . . . ?
N1 N2 C7 C8 176.9(13) . . . . ?
N1 N2 B1 N4 63.0(11) . . . . ?
N1 N2 B1 N6 -56.4(11) . . . . ?
N1 C5 C6 C7 2.0(15) . . . . ?
N3 N4 C17 C16 -0.1(11) . . . . ?
N3 N4 C17 C18 179.1(9) . . . . ?
N3 N4 B1 N2 -58.9(10) . . . . ?
N3 N4 B1 N6 60.4(11) . . . . ?
N3A W1A C1A Au1A 62.9(4) . . . . ?
N3A W1A C1A Br1A -126.9(11) . . . . ?
N3A N4A C12A C11A -0.4(12) . . . . ?
N3A N4A C12A C13A 179.7(9) . . . . ?
N3A N4A B1A N6A 63.2(11) . . . . ?
N3A N4A B1A N2A -56.9(11) . . . . ?
N2 N1 C5 C4 -179.2(10) . . . . ?
N2 N1 C5 C6 -1.3(13) . . . . ?
N2 C7 C6 C5 -1.9(16) . . . . ?
N1A W1A C1A Au1A 179.8(5) . . . . ?
N1A W1A C1A Br1A -10.0(18) . . . . ?
N1A N2A C7A C6A -1.3(11) . . . . ?
N1A N2A C7A C8A 179.7(10) . . . . ?
N1A N2A B1A N4A 66.2(11) . . . . ?
N1A N2A B1A N6A -53.8(11) . . . . ?
N4 N3 C15 C16 0.2(11) . . . . ?
N4 N3 C15 C14 -177.5(10) . . . . ?
N4A N3A C10A C11A 1.9(11) . . . . ?
N4A N3A C10A C9A -178.4(9) . . . . ?
N5 N6 C12 C11 -0.1(11) . . . . ?
N5 N6 C12 C13 -179.6(10) . . . . ?
N5 N6 B1 N2 56.6(11) . . . . ?
N5 N6 B1 N4 -62.6(11) . . . . ?
N5 C10 C11 C12 -0.4(12) . . . . ?
N6A N5A C15A C14A -178.9(9) . . . . ?
N6A N5A C15A C16A -0.7(10) . . . . ?
N6A C17A C16A C15A 0.9(12) . . . . ?
N5A W1A C1A Au1A -32.0(5) . . . . ?
N5A W1A C1A Br1A 138.2(11) . . . . ?
N5A N6A C17A C16A -1.3(11) . . . . ?
N5A N6A C17A C18A -179.7(9) . . . . ?
N5A N6A B1A N4A -63.9(10) . . . . ?
N5A N6A B1A N2A 55.8(11) . . . . ?
N5A C15A C16A C17A -0.1(11) . . . . ?
N6 N5 C10 C9 -178.9(9) . . . . ?
N6 N5 C10 C11 0.3(11) . . . . ?
N6 C12 C11 C10 0.3(12) . . . . ?
N2A N1A C5A C6A -1.2(11) . . . . ?
N2A N1A C5A C4A -178.0(11) . . . . ?
C9 C10 C11 C12 178.9(10) . . . . ?
C10 N5 N6 C12 -0.2(11) . . . . ?
C10 N5 N6 B1 -172.6(8) . . . . ?
C15 N3 N4 C17 -0.1(11) . . . . ?
C15 N3 N4 B1 175.4(8) . . . . ?
C15 C16 C17 N4 0.2(12) . . . . ?
C15 C16 C17 C18 -179.0(11) . . . . ?
C10A N3A N4A C12A -1.0(11) . . . . ?
C10A N3A N4A B1A 174.7(8) . . . . ?
C10A C11A C12A N4A 1.5(12) . . . . ?
C10A C11A C12A C13A -178.5(11) . . . . ?
C17 N4 B1 N2 115.5(11) . . . . ?
C17 N4 B1 N6 -125.2(10) . . . . ?
C17 C16 C15 N3 -0.2(12) . . . . ?
C17 C16 C15 C14 177.5(11) . . . . ?
C2A W1A C1A Au1A 148.6(5) . . . . ?
C2A W1A C1A Br1A -41.2(11) . . . . ?
C12 N6 B1 N2 -114.3(10) . . . . ?
C12 N6 B1 N4 126.4(10) . . . . ?
C12A N4A B1A N6A -122.2(11) . . . . ?
C12A N4A B1A N2A 117.7(11) . . . . ?
C12A C11A C10A N3A -2.1(12) . . . . ?
C12A C11A C10A C9A 178.2(10) . . . . ?
C3A W1A C1A Au1A -118.9(4) . . . . ?
C3A W1A C1A Br1A 51.3(12) . . . . ?
C5A N1A N2A C7A 1.6(11) . . . . ?
C5A N1A N2A B1A 176.5(8) . . . . ?
C5A C6A C7A N2A 0.6(12) . . . . ?
C5A C6A C7A C8A 179.5(11) . . . . ?
C13 C12 C11 C10 179.7(11) . . . . ?
C17A N6A N5A W1A -179.6(6) . . . . ?
C17A N6A N5A C15A 1.2(10) . . . . ?
C17A N6A B1A N4A 121.1(10) . . . . ?
C17A N6A B1A N2A -119.2(10) . . . . ?
C7A N2A B1A N4A -120.0(10) . . . . ?
C7A N2A B1A N6A 120.1(10) . . . . ?
C7A C6A C5A N1A 0.4(12) . . . . ?
C7A C6A C5A C4A 177.3(11) . . . . ?
C14A C15A C16A C17A 178.0(10) . . . . ?
C5 N1 N2 C7 0.1(12) . . . . ?
C5 N1 N2 B1 178.4(9) . . . . ?
C4 C5 C6 C7 179.8(12) . . . . ?
C18A C17A C16A C15A 179.1(10) . . . . ?
B1A N4A C12A C11A -175.4(10) . . . . ?
B1A N4A C12A C13A 4.7(17) . . . . ?
B1A N6A N5A W1A 4.4(10) . . . . ?
B1A N6A N5A C15A -174.8(8) . . . . ?
B1A N6A C17A C16A 174.1(9) . . . . ?
B1A N6A C17A C18A -4.3(16) . . . . ?
B1A N2A C7A C6A -175.8(9) . . . . ?
B1A N2A C7A C8A 5.2(16) . . . . ?
C7 N2 B1 N4 -119.1(12) . . . . ?
C7 N2 B1 N6 121.5(12) . . . . ?
B1 N2 C7 C6 -177.0(11) . . . . ?
B1 N2 C7 C8 -1(2) . . . . ?
B1 N4 C17 C16 -174.9(9) . . . . ?
B1 N4 C17 C18 4.3(17) . . . . ?
B1 N6 C12 C11 171.6(9) . . . . ?
B1 N6 C12 C13 -7.9(16) . . . . ?
C8 C7 C6 C5 -177.3(16) . . . . ?

loop_
_exptl_oxdiff_crystal_face_indexfrac_h
_exptl_oxdiff_crystal_face_indexfrac_k
_exptl_oxdiff_crystal_face_indexfrac_l
_exptl_oxdiff_crystal_face_x
_exptl_oxdiff_crystal_face_y
_exptl_oxdiff_crystal_face_z
-14.9812 0.0018 -1.0179 0.0563 0.3011 -0.9350
15.9799 0.9977 0.0183 -0.0971 -0.1611 1.0116
3.0036 3.9975 -11.0005 0.2291 0.9833 0.1712
-4.0025 -3.9974 10.9993 -0.2291 -0.9671 -0.2328
-2.0140 5.9987 7.9953 -1.0291 0.1558 0.1137
-15.9832 -0.9975 2.9822 -0.0711 -0.0133 -0.9801
-15.9856 0.0022 3.9817 -0.2239 0.0266 -0.9441
15.9856 -0.0022 -3.9817 0.2239 -0.0266 0.9441
-1.9835 -5.9981 -5.9997 0.9171 -0.2073 -0.3392

loop_
_smtbx_masks_void_nr
_smtbx_masks_void_average_x
_smtbx_masks_void_average_y
_smtbx_masks_void_average_z
_smtbx_masks_void_volume
_smtbx_masks_void_count_electrons
_smtbx_masks_void_content
1 0.245 -0.010 0.922 175.6 57.0 '1 C6H14'
2 0.245 0.510 0.422 175.6 56.9 '1 C6H14'
3 0.755 0.010 0.078 175.6 57.5 '1 C6H14'
4 0.755 0.490 0.578 175.6 57.7 '1 C6H14'
